data_4324783
loop_
_publ_author_name
'Alexander Yu. Makarov'
'Vladimir V. Zhivonitko'
'Arkady G. Makarov'
'Samat B. Zikirin'
'Irina Yu. Bagryanskaya'
'Victor A. Bagryansky'
'Yuri V. Gatilov'
'Irina G. Irtegova'
'Makhmut M. Shakirov'
'Andrey V. Zibarev'

_publ_contact_author_email bagryan@nioch.nsc.ru
_publ_contact_author_name 'Dr. I. Yu. Bagryanskaya'
_publ_section_title
;
 Interaction of 1,3,2,4-Benzodithiadiazines and Their 1-Se Congeners with
 Ph3P and Some Properties of the Iminophosphorane Products
;
_journal_name_full 'Inorganic Chemistry'
_journal_page_first 3017
_journal_page_last 3027
_journal_paper_doi 10.1021/ic102565x
_journal_volume 50
_journal_year 2011
_chemical_absolute_configuration unk
_chemical_formula_moiety 'C24 H19 N2 P S2'
_chemical_formula_sum 'C24 H19 N2 P S2'
_chemical_formula_weight 430.50
_chemical_melting_point 398
_chemical_name_systematic
;
 triphenyl[(1,2\l^4^\s^3^,3-benzodithiazol-2-yl)imino]-\l^5^-
 phosphane
;
_space_group_IT_number 9
_symmetry_cell_setting monoclinic
_symmetry_space_group_name_Hall 'C -2yc'
_symmetry_space_group_name_H-M 'C 1 c 1'
_atom_sites_solution_hydrogens geom
_atom_sites_solution_primary direct
_atom_sites_solution_secondary difmap
_audit_creation_method SHELXL-97
_cell_angle_alpha 90.00
_cell_angle_beta 93.66(4)
_cell_angle_gamma 90.00
_cell_formula_units_Z 4
_cell_length_a 9.715(5)
_cell_length_b 16.042(9)
_cell_length_c 13.639(7)
_cell_measurement_reflns_used 14
_cell_measurement_temperature 296(2)
_cell_measurement_theta_max 13.3
_cell_measurement_theta_min 10.2
_cell_volume 2121(2)
_computing_cell_refinement 'Syntex P21'
_computing_data_collection 'Syntex P21'
_computing_data_reduction 'Syntex XTAPE'
_computing_structure_refinement 'SHELXL-97 (Sheldrick, 1997)'
_computing_structure_solution 'SHELXS-97 (Sheldrick, 1990)'
_diffrn_ambient_temperature 296(2)
_diffrn_measured_fraction_theta_full 0.999
_diffrn_measured_fraction_theta_max 0.999
_diffrn_measurement_device_type 'Syntex P21'
_diffrn_measurement_method '2\q/\w scans'
_diffrn_radiation_monochromator graphite
_diffrn_radiation_source 'sealed tube'
_diffrn_radiation_type MoK\a
_diffrn_radiation_wavelength 0.71073
_diffrn_reflns_av_R_equivalents 0.0000
_diffrn_reflns_av_sigmaI/netI 0.0590
_diffrn_reflns_limit_h_max 11
_diffrn_reflns_limit_h_min 0
_diffrn_reflns_limit_k_max 19
_diffrn_reflns_limit_k_min 0
_diffrn_reflns_limit_l_max 16
_diffrn_reflns_limit_l_min -16
_diffrn_reflns_number 1991
_diffrn_reflns_theta_full 25.03
_diffrn_reflns_theta_max 25.03
_diffrn_reflns_theta_min 2.45
_diffrn_standards_decay_% 2.46
_diffrn_standards_interval_count 97
_diffrn_standards_number 3
_exptl_absorpt_coefficient_mu 0.340
_exptl_absorpt_correction_T_max 0.7560
_exptl_absorpt_correction_T_min 0.5155
_exptl_absorpt_correction_type empirical
_exptl_crystal_colour orange
_exptl_crystal_density_diffrn 1.348
_exptl_crystal_description prism
_exptl_crystal_F_000 896
_exptl_crystal_recrystallization_method benzene+hexane
_exptl_crystal_size_max 0.50
_exptl_crystal_size_mid 0.30
_exptl_crystal_size_min 0.20
_refine_diff_density_max 0.309
_refine_diff_density_min -0.329
_refine_diff_density_rms 0.059
_refine_ls_abs_structure_details 'Flack H D (1983), Acta Cryst. A39, 876-881'
_refine_ls_abs_structure_Flack 0.20(15)
_refine_ls_extinction_method none
_refine_ls_goodness_of_fit_ref 1.081
_refine_ls_hydrogen_treatment constr
_refine_ls_matrix_type full
_refine_ls_number_parameters 262
_refine_ls_number_reflns 1991
_refine_ls_number_restraints 2
_refine_ls_restrained_S_all 1.081
_refine_ls_R_factor_all 0.0801
_refine_ls_R_factor_gt 0.0500
_refine_ls_shift/su_max 0.001
_refine_ls_shift/su_mean 0.000
_refine_ls_structure_factor_coef Fsqd
_refine_ls_weighting_details 'calc w=1/[\s^2^(Fo^2^)+(0.0583P)^2^+0.0000P] where P=(Fo^2^+2Fc^2^)/3'
_refine_ls_weighting_scheme calc
_refine_ls_wR_factor_gt 0.1020
_refine_ls_wR_factor_ref 0.1169
_reflns_number_gt 1509
_reflns_number_total 1991
_reflns_threshold_expression >2sigma(I)
_cod_data_source_file ic102565x_si_001_1.cif
_cod_data_source_block v20h2_compound_1a
_cod_original_cell_volume 2121.3(18)
_cod_original_sg_symbol_H-M 'C c'
_cod_database_code 4324783

loop_
_symmetry_equiv_pos_as_xyz
'x, y, z'
'x, -y, z+1/2'
'x+1/2, y+1/2, z'
'x+1/2, -y+1/2, z+1/2'

loop_
_atom_site_label
_atom_site_type_symbol
_atom_site_fract_x
_atom_site_fract_y
_atom_site_fract_z
_atom_site_U_iso_or_equiv
_atom_site_adp_type
_atom_site_occupancy
_atom_site_symmetry_multiplicity
_atom_site_calc_flag
_atom_site_refinement_flags
S1 S 0.68168(19) 0.12307(13) 0.51854(14) 0.0613(6) Uani 1 1 d .
S2 S 0.53771(17) 0.18357(10) 0.41279(14) 0.0452(4) Uani 1 1 d .
N3 N 0.5610(6) 0.1212(4) 0.3255(4) 0.0512(15) Uani 1 1 d .
C3A C 0.6262(7) 0.0459(4) 0.3485(5) 0.0431(17) Uani 1 1 d .
C4 C 0.6319(8) -0.0183(6) 0.2825(6) 0.063(2) Uani 1 1 d .
H4A H 0.5914 -0.0121 0.2192 0.076 Uiso 1 1 calc R
C5 C 0.6971(9) -0.0924(6) 0.3090(7) 0.072(2) Uani 1 1 d .
H5A H 0.6998 -0.1356 0.2637 0.086 Uiso 1 1 calc R
C6 C 0.7582(8) -0.1024(5) 0.4023(7) 0.069(3) Uani 1 1 d .
H6A H 0.8019 -0.1523 0.4196 0.083 Uiso 1 1 calc R
C7A C 0.6896(7) 0.0358(4) 0.4418(5) 0.0450(16) Uani 1 1 d .
C7 C 0.7549(8) -0.0394(5) 0.4691(6) 0.057(2) Uani 1 1 d .
H7A H 0.7955 -0.0462 0.5322 0.068 Uiso 1 1 calc R
N8 N 0.3845(5) 0.1816(3) 0.4487(4) 0.0466(14) Uani 1 1 d .
P9 P 0.26357(15) 0.11363(10) 0.43832(12) 0.0368(4) Uani 1 1 d .
C10 C 0.3135(7) 0.0060(4) 0.4392(5) 0.0400(15) Uani 1 1 d .
C11 C 0.2826(9) -0.0465(5) 0.3621(6) 0.065(2) Uani 1 1 d .
H11A H 0.2358 -0.0267 0.3053 0.078 Uiso 1 1 calc R
C12 C 0.3216(11) -0.1296(6) 0.3692(8) 0.089(3) Uani 1 1 d .
H12A H 0.2974 -0.1661 0.3179 0.107 Uiso 1 1 calc R
C13 C 0.3961(9) -0.1584(5) 0.4521(8) 0.074(3) Uani 1 1 d .
H13A H 0.4236 -0.2139 0.4562 0.089 Uiso 1 1 calc R
C14 C 0.4286(9) -0.1057(5) 0.5267(7) 0.067(2) Uani 1 1 d .
H14A H 0.4795 -0.1249 0.5823 0.081 Uiso 1 1 calc R
C15 C 0.3873(8) -0.0240(4) 0.5216(6) 0.055(2) Uani 1 1 d .
H15A H 0.4093 0.0116 0.5741 0.066 Uiso 1 1 calc R
C16 C 0.1550(7) 0.1338(4) 0.3294(5) 0.0398(16) Uani 1 1 d .
C17 C 0.0108(7) 0.1309(4) 0.3301(5) 0.0482(18) Uani 1 1 d .
H17A H -0.0308 0.1154 0.3869 0.058 Uiso 1 1 calc R
C18 C -0.0685(8) 0.1511(5) 0.2469(5) 0.060(2) Uani 1 1 d .
H18A H -0.1640 0.1500 0.2484 0.072 Uiso 1 1 calc R
C19 C -0.0108(9) 0.1730(5) 0.1615(6) 0.064(2) Uani 1 1 d .
H19A H -0.0663 0.1865 0.1057 0.077 Uiso 1 1 calc R
C20 C 0.1324(8) 0.1746(5) 0.1598(6) 0.065(2) Uani 1 1 d .
H20A H 0.1737 0.1888 0.1024 0.077 Uiso 1 1 calc R
C21 C 0.2121(8) 0.1550(5) 0.2433(5) 0.058(2) Uani 1 1 d .
H21A H 0.3076 0.1560 0.2416 0.070 Uiso 1 1 calc R
C22 C 0.1608(6) 0.1272(4) 0.5421(4) 0.0350(15) Uani 1 1 d .
C23 C 0.0851(7) 0.0624(4) 0.5792(5) 0.0482(17) Uani 1 1 d .
H23A H 0.0854 0.0102 0.5497 0.058 Uiso 1 1 calc R
C24 C 0.0091(8) 0.0756(5) 0.6602(6) 0.058(2) Uani 1 1 d .
H24A H -0.0415 0.0324 0.6857 0.069 Uiso 1 1 calc R
C25 C 0.0092(8) 0.1533(5) 0.7023(5) 0.056(2) Uani 1 1 d .
H25A H -0.0408 0.1619 0.7573 0.067 Uiso 1 1 calc R
C26 C 0.0805(8) 0.2177(5) 0.6659(5) 0.0536(19) Uani 1 1 d .
H26A H 0.0775 0.2700 0.6952 0.064 Uiso 1 1 calc R
C27 C 0.1565(7) 0.2059(4) 0.5862(5) 0.0434(16) Uani 1 1 d .
H27A H 0.2054 0.2501 0.5613 0.052 Uiso 1 1 calc R

loop_
_atom_site_aniso_label
_atom_site_aniso_U_11
_atom_site_aniso_U_22
_atom_site_aniso_U_33
_atom_site_aniso_U_23
_atom_site_aniso_U_13
_atom_site_aniso_U_12
S1 0.0502(12) 0.0664(13) 0.0645(13) -0.0074(11) -0.0174(9) 0.0055(10)
S2 0.0324(9) 0.0379(9) 0.0655(11) 0.0083(9) 0.0043(8) -0.0028(8)
N3 0.049(4) 0.058(4) 0.047(4) 0.012(3) 0.006(3) 0.013(3)
C3A 0.032(4) 0.059(5) 0.040(4) 0.006(3) 0.010(3) 0.003(3)
C4 0.048(5) 0.085(6) 0.056(5) -0.007(5) 0.008(4) 0.019(4)
C5 0.065(5) 0.071(6) 0.081(6) -0.015(5) 0.011(5) 0.016(5)
C6 0.055(5) 0.053(5) 0.101(7) 0.014(5) 0.025(5) 0.019(4)
C7A 0.029(3) 0.054(4) 0.053(4) 0.001(3) 0.004(3) -0.003(3)
C7 0.045(5) 0.059(5) 0.066(5) 0.010(4) 0.002(4) 0.010(4)
N8 0.029(3) 0.045(3) 0.067(4) -0.005(3) 0.008(3) -0.002(2)
P9 0.0331(9) 0.0355(9) 0.0421(10) -0.0010(8) 0.0036(7) 0.0020(8)
C10 0.036(4) 0.031(3) 0.054(4) -0.002(3) 0.003(3) 0.004(3)
C11 0.063(5) 0.051(5) 0.077(6) -0.017(4) -0.017(4) 0.015(4)
C12 0.095(8) 0.057(6) 0.111(8) -0.044(5) -0.026(6) 0.016(5)
C13 0.058(5) 0.039(4) 0.126(9) -0.004(5) 0.008(6) 0.000(4)
C14 0.062(5) 0.054(5) 0.085(6) 0.017(5) -0.001(4) 0.005(4)
C15 0.053(5) 0.038(4) 0.072(5) 0.005(4) -0.006(4) 0.000(3)
C16 0.040(4) 0.033(4) 0.046(4) 0.004(3) -0.002(3) 0.007(3)
C17 0.042(4) 0.054(5) 0.050(4) 0.007(3) 0.007(3) -0.001(3)
C18 0.044(5) 0.073(6) 0.060(5) 0.005(4) -0.007(4) 0.016(4)
C19 0.057(5) 0.067(5) 0.066(5) 0.009(4) -0.014(4) 0.024(4)
C20 0.062(5) 0.086(6) 0.045(4) 0.014(4) 0.003(4) 0.006(5)
C21 0.044(4) 0.078(6) 0.053(5) 0.010(4) 0.001(4) 0.011(4)
C22 0.030(3) 0.037(4) 0.038(4) 0.004(3) -0.002(3) 0.008(3)
C23 0.042(4) 0.042(4) 0.061(5) 0.000(3) 0.007(3) -0.002(3)
C24 0.049(5) 0.061(5) 0.062(5) 0.017(4) 0.006(4) -0.006(4)
C25 0.049(5) 0.071(5) 0.050(5) 0.000(4) 0.010(4) 0.002(4)
C26 0.057(5) 0.060(5) 0.043(4) -0.017(4) 0.002(4) 0.001(4)
C27 0.045(4) 0.041(4) 0.044(4) -0.002(3) 0.005(3) -0.001(3)

loop_
_atom_type_symbol
_atom_type_description
_atom_type_scat_dispersion_real
_atom_type_scat_dispersion_imag
_atom_type_scat_source
C C 0.0033 0.0016 'International Tables Vol C Tables 4.2.6.8 and 6.1.1.4'
H H 0.0000 0.0000 'International Tables Vol C Tables 4.2.6.8 and 6.1.1.4'
N N 0.0061 0.0033 'International Tables Vol C Tables 4.2.6.8 and 6.1.1.4'
P P 0.1023 0.0942 'International Tables Vol C Tables 4.2.6.8 and 6.1.1.4'
S S 0.1246 0.1234 'International Tables Vol C Tables 4.2.6.8 and 6.1.1.4'

loop_
_geom_angle_atom_site_label_1
_geom_angle_atom_site_label_2
_geom_angle_atom_site_label_3
_geom_angle
C7A S1 S2 90.6(2)
N3 S2 N8 113.5(3)
N3 S2 S1 95.8(2)
N8 S2 S1 111.1(2)
C3A N3 S2 117.7(5)
C4 C3A C7A 118.6(7)
C4 C3A N3 122.8(6)
C7A C3A N3 118.6(6)
C3A C4 C5 120.7(8)
C6 C5 C4 120.3(8)
C7 C6 C5 120.3(7)
C3A C7A C7 120.8(7)
C3A C7A S1 114.8(5)
C7 C7A S1 124.4(6)
C6 C7 C7A 119.3(7)
S2 N8 P9 132.8(4)
N8 P9 C10 117.2(3)
N8 P9 C16 109.8(3)
C10 P9 C16 108.9(3)
N8 P9 C22 106.8(3)
C10 P9 C22 106.0(3)
C16 P9 C22 107.7(3)
C11 C10 C15 119.3(6)
C11 C10 P9 122.8(5)
C15 C10 P9 117.9(5)
C10 C11 C12 119.6(8)
C13 C12 C11 120.2(8)
C14 C13 C12 119.6(8)
C13 C14 C15 120.5(8)
C14 C15 C10 120.6(8)
C21 C16 C17 118.2(6)
C21 C16 P9 120.3(5)
C17 C16 P9 121.5(5)
C18 C17 C16 119.7(7)
C17 C18 C19 121.8(7)
C18 C19 C20 118.8(7)
C21 C20 C19 119.5(7)
C16 C21 C20 122.0(7)
C23 C22 C27 119.1(6)
C23 C22 P9 122.1(5)
C27 C22 P9 118.8(5)
C24 C23 C22 120.0(6)
C25 C24 C23 119.1(7)
C26 C25 C24 121.7(7)
C25 C26 C27 120.0(7)
C26 C27 C22 120.0(7)

loop_
_geom_bond_atom_site_label_1
_geom_bond_atom_site_label_2
_geom_bond_distance
S1 C7A 1.753(7)
S1 S2 2.173(3)
S2 N3 1.582(6)
S2 N8 1.597(5)
N3 C3A 1.390(8)
C3A C4 1.372(10)
C3A C7A 1.387(9)
C4 C5 1.384(11)
C5 C6 1.379(12)
C6 C7 1.363(10)
C7A C7 1.401(10)
N8 P9 1.602(5)
P9 C10 1.793(6)
P9 C16 1.796(6)
P9 C22 1.796(6)
C10 C11 1.366(9)
C10 C15 1.379(9)
C11 C12 1.388(11)
C12 C13 1.383(13)
C13 C14 1.345(12)
C14 C15 1.373(10)
C16 C21 1.372(9)
C16 C17 1.403(10)
C17 C18 1.369(10)
C18 C19 1.370(11)
C19 C20 1.393(11)
C20 C21 1.373(10)
C22 C23 1.388(9)
C22 C27 1.400(9)
C23 C24 1.383(10)
C24 C25 1.372(11)
C25 C26 1.356(10)
C26 C27 1.366(10)

loop_
_geom_hbond_atom_site_label_D
_geom_hbond_atom_site_label_H
_geom_hbond_atom_site_label_A
_geom_hbond_distance_DH
_geom_hbond_distance_HA
_geom_hbond_distance_DA
_geom_hbond_angle_DHA
_geom_hbond_site_symmetry_A
C26 H26A N3 0.93 2.50 3.391(9) 159.8 4_455

loop_
_geom_torsion_atom_site_label_1
_geom_torsion_atom_site_label_2
_geom_torsion_atom_site_label_3
_geom_torsion_atom_site_label_4
_geom_torsion
C7A S1 S2 N3 -13.0(3)
S1 S2 N3 C3A 15.5(5)
S2 N3 C3A C7A -11.8(8)
N3 C3A C7A S1 -1.5(8)
C3A C7A S1 S2 9.4(5)
C7A S1 S2 N8 104.9(3)
S1 S2 N8 P9 -85.6(5)
S2 N8 P9 C10 33.1(6)
